data_1004125
loop_
_publ_author_name
'Mizrahi, A'
'Wignacourt, J-P'
'Steinfink, H'

_publ_section_title 'Pb2 Bi O2 P O4, a new oxyphosphate'
_journal_coden_ASTM JSSCBI
_journal_name_full 'Journal of Solid State Chemistry'
_journal_page_first 516
_journal_page_last 521
_journal_paper_doi 10.1006/jssc.1997.7520
_journal_volume 133
_journal_year 1997
_chemical_formula_structural 'Pb2 (Bi O2 (P O4))'
_chemical_formula_sum 'Bi O6 P Pb2'
_chemical_name_systematic 'Dilead dioxophosphatobismuthate'
_space_group_IT_number 62
_symmetry_cell_setting orthorhombic
_symmetry_Int_Tables_number 62
_symmetry_space_group_name_Hall '-P 2ac 2n'
_symmetry_space_group_name_H-M 'P n m a'
_cell_angle_alpha 90
_cell_angle_beta 90
_cell_angle_gamma 90
_cell_formula_units_Z 4
_cell_length_a 5.930(4)
_cell_length_b 9.079(10)
_cell_length_c 11.473(6)
_cell_volume 617.7
_exptl_crystal_density_meas 7.93
_refine_ls_R_factor_all 0.057
_cod_database_code 1004125

loop_
_symmetry_equiv_pos_as_xyz
x,y,z
1/2+x,1/2-y,1/2-z
-x,1/2+y,-z
1/2-x,-y,1/2+z
-x,-y,-z
1/2-x,1/2+y,1/2+z
x,1/2-y,z
1/2+x,y,1/2-z

loop_
_atom_site_label
_atom_site_type_symbol
_atom_site_symmetry_multiplicity
_atom_site_Wyckoff_symbol
_atom_site_fract_x
_atom_site_fract_y
_atom_site_fract_z
_atom_site_occupancy
_atom_site_attached_hydrogens
_atom_site_calc_flag
Bi1 Bi3+ 4 c 0.2229(2) 0.75 0.6491(1) 1. 0 d
Pb1 Pb2+ 8 d 0.2272(3) 0.0521(2) 0.8509(2) 1. 0 d
P1 P5+ 4 c 0.743(1) 0.25 -0.0633(7) 1. 0 d
O1 O2- 8 d 0.034(3) 0.096(2) 0.256(2) 1. 0 d
O2 O2- 4 c 0.334(4) 0.25 0.687(2) 1. 0 d
O3 O2- 8 d 0.101(7) 0.121(4) 0.537(4) 0.5 0 d
O4 O2- 8 d 0.33(1) 0.120(6) 0.494(5) 0.5 0 d
O5 O2- 4 c -0.01(1) 0.25 0.5627(8) 0.5 0 d
O6 O2- 4 c 0.42(1) 0.25 0.481(7) 0.5 0 d

loop_
_atom_type_symbol
_atom_type_oxidation_number
Bi3+ 3.000
Pb2+ 2.000
P5+ 5.000
O2- -2.000
